data_2203514
loop_
_publ_author_name
'You-Quan Zhu'
'Hai-Bin Song'
'Chang-Sheng Yao'
'Ying Gao'
'Fang-Zhong Hu'
'Xiao-Mao Zou'
'Hua-Zheng Yang'

_publ_section_title
;
 3-(\a-Hydroxy-2-methoxylbenzylidene)-1-isopropylpyrrolidine-2,4-dione
;
_journal_issue 4
_journal_name_full 'Acta Crystallographica Section E'
_journal_page_first o599
_journal_page_last o601
_journal_paper_doi 10.1107/S1600536804005951
_journal_volume 60
_journal_year 2004
_chemical_formula_iupac 'C15 H17 N O4'
_chemical_formula_moiety 'C15 H17 N O4'
_chemical_formula_sum 'C15 H17 N O4'
_chemical_formula_weight 275.30
_chemical_name_systematic
;
3-(\a-Hydroxy-2-methoxylbenzylidene)-1-isopropylpyrrolidine-2,4-dione
;
_space_group_IT_number 19
_symmetry_cell_setting orthorhombic
_symmetry_space_group_name_Hall 'P 2ac 2ab'
_symmetry_space_group_name_H-M 'P 21 21 21'
_atom_sites_solution_hydrogens geom
_atom_sites_solution_primary direct
_atom_sites_solution_secondary difmap
_cell_angle_alpha 90.00
_cell_angle_beta 90.00
_cell_angle_gamma 90.00
_cell_formula_units_Z 4
_cell_length_a 6.981(2)
_cell_length_b 13.720(4)
_cell_length_c 14.863(5)
_cell_measurement_reflns_used 939
_cell_measurement_temperature 293(2)
_cell_measurement_theta_max 23.69
_cell_measurement_theta_min 2.74
_cell_volume 1423.6(8)
_computing_cell_refinement SMART
_computing_data_collection 'SMART (Bruker, 1999)'
_computing_data_reduction 'SAINT (Bruker, 1999)'
_computing_molecular_graphics 'SHELXTL (Bruker, 1999)'
_computing_publication_material SHELXTL
_computing_structure_refinement 'SHELXL97 (Sheldrick, 1997)'
_computing_structure_solution 'SHELXS97 (Sheldrick, 1997)'
_diffrn_ambient_temperature 293(2)
_diffrn_measured_fraction_theta_full 0.999
_diffrn_measured_fraction_theta_max 0.999
_diffrn_measurement_device_type 'Bruker SMART CCD area-detector'
_diffrn_measurement_method '\f and \w'
_diffrn_radiation_monochromator graphite
_diffrn_radiation_source 'fine-focus sealed tube'
_diffrn_radiation_type MoK\a
_diffrn_radiation_wavelength 0.71073
_diffrn_reflns_av_R_equivalents 0.0313
_diffrn_reflns_av_sigmaI/netI 0.0238
_diffrn_reflns_limit_h_max 8
_diffrn_reflns_limit_h_min -8
_diffrn_reflns_limit_k_max 14
_diffrn_reflns_limit_k_min -17
_diffrn_reflns_limit_l_max 16
_diffrn_reflns_limit_l_min -18
_diffrn_reflns_number 8260
_diffrn_reflns_theta_full 26.41
_diffrn_reflns_theta_max 26.41
_diffrn_reflns_theta_min 2.02
_exptl_absorpt_coefficient_mu 0.093
_exptl_absorpt_correction_T_max 0.985
_exptl_absorpt_correction_T_min 0.965
_exptl_absorpt_correction_type multi-scan
_exptl_absorpt_process_details '(SADABS; Sheldrick, 1996)'
_exptl_crystal_colour colorless
_exptl_crystal_density_diffrn 1.285
_exptl_crystal_density_method 'not measured'
_exptl_crystal_description prism
_exptl_crystal_F_000 584
_exptl_crystal_size_max 0.22
_exptl_crystal_size_mid 0.20
_exptl_crystal_size_min 0.16
_refine_diff_density_max 0.106
_refine_diff_density_min -0.136
_refine_ls_extinction_method none
_refine_ls_goodness_of_fit_ref 1.072
_refine_ls_hydrogen_treatment constr
_refine_ls_matrix_type full
_refine_ls_number_parameters 185
_refine_ls_number_reflns 1701
_refine_ls_number_restraints 0
_refine_ls_restrained_S_all 1.072
_refine_ls_R_factor_all 0.0575
_refine_ls_R_factor_gt 0.0379
_refine_ls_shift/su_max 0.000
_refine_ls_shift/su_mean 0.000
_refine_ls_structure_factor_coef Fsqd
_refine_ls_weighting_details 'calc w = 1/[\s^2^(Fo^2^)+(0.0464P)^2^+0.0951P] where P = (Fo^2^+2Fc^2^)/3'
_refine_ls_weighting_scheme calc
_refine_ls_wR_factor_gt 0.0829
_refine_ls_wR_factor_ref 0.0908
_reflns_number_gt 1300
_reflns_number_total 1701
_reflns_threshold_expression I>2\s(I)
_cod_data_source_file wn6222.cif
_cod_data_source_block I
_cod_depositor_comments
;
The following automatic conversions were performed:
'_symmetry_cell_setting' value 'Orthorhombic' changed to 'orthorhombic'
according to '/home/saulius/struct/CIF-dictionaries/cif_core.dic'
dictionary named 'cif_core.dic' version 2.4.1 from 2010-06-29.

Automatic conversion script
Id: cif_fix_enum 1527 2010-12-29 10:47:43Z saulius 

The following automatic conversions were performed:

'_symmetry_cell_setting' value 'Orthorhombic' changed to
'orthorhombic' according to
/home/saulius/struct/CIF-dictionaries/cif_core.dic dictionary named
'cif_core.dic' version 2.4.1 from 2010-06-29.

Automatic conversion script
Id: cif_fix_values 1715 2011-07-08 13:25:40Z adriana 
;
_cod_original_cell_volume 1423.5(8)
_cod_database_code 2203514
_cod_database_fobs_code 2203514

loop_
_symmetry_equiv_pos_as_xyz
'x, y, z'
'-x+1/2, -y, z+1/2'
'-x, y+1/2, -z+1/2'
'x+1/2, -y+1/2, -z'

loop_
_atom_site_label
_atom_site_fract_x
_atom_site_fract_y
_atom_site_fract_z
_atom_site_U_iso_or_equiv
_atom_site_adp_type
_atom_site_calc_flag
_atom_site_refinement_flags
_atom_site_occupancy
_atom_site_type_symbol
O1 0.0290(2) 0.61125(13) 0.49244(11) 0.0595(5) Uani d . 1 O
O2 0.0100(3) 0.41577(12) 0.31079(13) 0.0654(5) Uani d . 1 O
H2 0.0977 0.4112 0.2743 0.098 Uiso calc R 1 H
O3 -0.0202(3) 0.73851(12) 0.33632(12) 0.0636(5) Uani d . 1 O
O4 0.2896(3) 0.46614(11) 0.21011(12) 0.0615(5) Uani d . 1 O
N1 0.3292(3) 0.63155(14) 0.19698(13) 0.0506(5) Uani d . 1 N
C1 -0.1495(4) 0.57640(18) 0.47617(17) 0.0490(6) Uani d . 1 C
C2 -0.3025(4) 0.5863(2) 0.53471(19) 0.0608(7) Uani d . 1 C
H2A -0.2878 0.6210 0.5881 0.073 Uiso calc R 1 H
C3 -0.4766(4) 0.5449(2) 0.5138(2) 0.0712(9) Uani d . 1 C
H3 -0.5789 0.5523 0.5533 0.085 Uiso calc R 1 H
C4 -0.5022(4) 0.4927(2) 0.4356(2) 0.0726(8) Uani d . 1 C
H4 -0.6207 0.4656 0.4220 0.087 Uiso calc R 1 H
C5 -0.3502(4) 0.4815(2) 0.37799(19) 0.0596(7) Uani d . 1 C
H5 -0.3654 0.4449 0.3258 0.071 Uiso calc R 1 H
C6 -0.1738(3) 0.52389(16) 0.39656(15) 0.0452(6) Uani d . 1 C
C7 -0.0160(4) 0.50905(17) 0.33225(15) 0.0453(6) Uani d . 1 C
C8 0.0953(3) 0.57864(15) 0.29292(16) 0.0408(5) Uani d . 1 C
C9 0.0860(4) 0.68438(17) 0.29578(16) 0.0468(6) Uani d . 1 C
C10 0.2414(4) 0.72000(17) 0.23198(18) 0.0561(7) Uani d . 1 C
H10A 0.1866 0.7585 0.1836 0.067 Uiso calc R 1 H
H10B 0.3349 0.7594 0.2638 0.067 Uiso calc R 1 H
C11 0.2458(3) 0.55198(16) 0.22995(15) 0.0437(6) Uani d . 1 C
C12 0.4835(4) 0.6315(2) 0.13071(19) 0.0649(7) Uani d . 1 C
H12 0.5157 0.5634 0.1177 0.078 Uiso calc R 1 H
C13 0.6600(4) 0.6797(4) 0.1672(3) 0.1136(15) Uani d . 1 C
H13A 0.6419 0.7490 0.1681 0.170 Uiso calc R 1 H
H13B 0.7675 0.6640 0.1296 0.170 Uiso calc R 1 H
H13C 0.6836 0.6568 0.2272 0.170 Uiso calc R 1 H
C14 0.4213(6) 0.6783(3) 0.04359(18) 0.0897(10) Uani d . 1 C
H14A 0.3026 0.6499 0.0242 0.135 Uiso calc R 1 H
H14B 0.5176 0.6678 -0.0015 0.135 Uiso calc R 1 H
H14C 0.4041 0.7470 0.0526 0.135 Uiso calc R 1 H
C15 0.0517(5) 0.68200(19) 0.56220(17) 0.0660(8) Uani d . 1 C
H15A -0.0327 0.7360 0.5513 0.099 Uiso calc R 1 H
H15B 0.1818 0.7046 0.5630 0.099 Uiso calc R 1 H
H15C 0.0213 0.6529 0.6192 0.099 Uiso calc R 1 H

loop_
_atom_site_aniso_label
_atom_site_aniso_U_11
_atom_site_aniso_U_22
_atom_site_aniso_U_33
_atom_site_aniso_U_12
_atom_site_aniso_U_13
_atom_site_aniso_U_23
O1 0.0557(11) 0.0720(12) 0.0508(10) -0.0044(9) 0.0004(9) -0.0101(9)
O2 0.0772(14) 0.0407(9) 0.0782(13) -0.0055(9) 0.0240(11) -0.0086(9)
O3 0.0718(12) 0.0472(10) 0.0720(11) 0.0120(9) 0.0190(11) -0.0077(9)
O4 0.0744(12) 0.0409(9) 0.0693(11) 0.0064(8) 0.0211(10) -0.0083(8)
N1 0.0507(11) 0.0445(11) 0.0567(12) 0.0032(10) 0.0122(10) -0.0011(10)
C1 0.0492(15) 0.0460(13) 0.0519(14) 0.0060(12) 0.0069(13) 0.0074(12)
C2 0.0656(19) 0.0613(16) 0.0555(16) 0.0109(15) 0.0149(14) 0.0043(13)
C3 0.0541(18) 0.078(2) 0.082(2) 0.0133(15) 0.0274(17) 0.0200(18)
C4 0.0449(16) 0.078(2) 0.094(2) -0.0032(15) 0.0095(17) 0.0207(19)
C5 0.0502(17) 0.0579(15) 0.0706(17) -0.0056(13) 0.0014(15) 0.0081(14)
C6 0.0419(13) 0.0427(12) 0.0509(14) 0.0033(11) 0.0041(11) 0.0060(11)
C7 0.0466(14) 0.0427(13) 0.0465(12) 0.0004(11) -0.0022(12) -0.0030(10)
C8 0.0388(12) 0.0401(12) 0.0434(12) 0.0006(10) -0.0006(11) -0.0040(10)
C9 0.0474(13) 0.0446(13) 0.0482(13) 0.0029(11) 0.0002(12) -0.0050(11)
C10 0.0641(16) 0.0404(12) 0.0639(16) 0.0004(12) 0.0124(14) -0.0018(12)
C11 0.0465(14) 0.0410(13) 0.0436(12) 0.0008(11) 0.0002(12) -0.0027(10)
C12 0.0630(17) 0.0552(15) 0.0766(17) 0.0051(14) 0.0288(15) 0.0012(15)
C13 0.0481(18) 0.196(4) 0.097(3) -0.010(2) 0.001(2) 0.039(3)
C14 0.091(2) 0.127(3) 0.0504(16) -0.017(2) 0.0094(17) -0.0017(18)
C15 0.087(2) 0.0540(15) 0.0572(15) 0.0026(15) -0.0090(17) -0.0039(13)

loop_
_atom_type_symbol
_atom_type_description
_atom_type_scat_dispersion_real
_atom_type_scat_dispersion_imag
_atom_type_scat_source
C C 0.0033 0.0000 'International Tables Vol C Tables 4.2.6.8 and 6.1.1.4'
H H 0.0000 0.0000 'International Tables Vol C Tables 4.2.6.8 and 6.1.1.4'
N N 0.0061 0.0000 'International Tables Vol C Tables 4.2.6.8 and 6.1.1.4'
O O 0.0106 0.0000 'International Tables Vol C Tables 4.2.6.8 and 6.1.1.4'

loop_
_geom_angle_atom_site_label_1
_geom_angle_atom_site_label_2
_geom_angle_atom_site_label_3
_geom_angle
_geom_angle_publ_flag
C1 O1 C15 118.1(2) yes
C7 O2 H2 109.5 ?
C11 N1 C10 111.63(18) yes
C11 N1 C12 124.8(2) yes
C10 N1 C12 123.5(2) yes
O1 C1 C2 124.2(2) ?
O1 C1 C6 116.4(2) ?
C2 C1 C6 119.3(2) ?
C3 C2 C1 119.9(3) ?
C3 C2 H2A 120.1 ?
C1 C2 H2A 120.1 ?
C4 C3 C2 121.3(3) ?
C4 C3 H3 119.3 ?
C2 C3 H3 119.3 ?
C5 C4 C3 119.0(3) ?
C5 C4 H4 120.5 ?
C3 C4 H4 120.5 ?
C4 C5 C6 120.9(3) ?
C4 C5 H5 119.5 ?
C6 C5 H5 119.5 ?
C5 C6 C1 119.5(2) ?
C5 C6 C7 118.4(2) ?
C1 C6 C7 122.1(2) ?
O2 C7 C8 119.5(2) yes
O2 C7 C6 113.0(2) yes
C8 C7 C6 127.5(2) yes
C7 C8 C9 131.4(2) yes
C7 C8 C11 120.8(2) yes
C9 C8 C11 107.6(2) yes
O3 C9 C8 130.9(2) yes
O3 C9 C10 123.4(2) yes
C8 C9 C10 105.7(2) yes
N1 C10 C9 104.78(19) yes
N1 C10 H10A 110.8 ?
C9 C10 H10A 110.8 ?
N1 C10 H10B 110.8 ?
C9 C10 H10B 110.8 ?
H10A C10 H10B 108.9 ?
O4 C11 N1 125.3(2) yes
O4 C11 C8 124.4(2) yes
N1 C11 C8 110.28(18) yes
N1 C12 C13 111.2(2) yes
N1 C12 C14 111.5(2) yes
C13 C12 C14 111.1(3) yes
N1 C12 H12 107.6 ?
C13 C12 H12 107.6 ?
C14 C12 H12 107.6 ?
C12 C13 H13A 109.5 ?
C12 C13 H13B 109.5 ?
H13A C13 H13B 109.5 ?
C12 C13 H13C 109.5 ?
H13A C13 H13C 109.5 ?
H13B C13 H13C 109.5 ?
C12 C14 H14A 109.5 ?
C12 C14 H14B 109.5 ?
H14A C14 H14B 109.5 ?
C12 C14 H14C 109.5 ?
H14A C14 H14C 109.5 ?
H14B C14 H14C 109.5 ?
O1 C15 H15A 109.5 ?
O1 C15 H15B 109.5 ?
H15A C15 H15B 109.5 ?
O1 C15 H15C 109.5 ?
H15A C15 H15C 109.5 ?
H15B C15 H15C 109.5 ?

loop_
_geom_bond_atom_site_label_1
_geom_bond_atom_site_label_2
_geom_bond_distance
_geom_bond_publ_flag
O1 C1 1.356(3) yes
O1 C15 1.429(3) yes
O2 C7 1.331(3) yes
O2 H2 0.8200 ?
O3 C9 1.210(3) yes
O4 C11 1.252(3) yes
N1 C11 1.331(3) yes
N1 C10 1.455(3) yes
N1 C12 1.460(3) yes
C1 C2 1.384(4) ?
C1 C6 1.396(3) ?
C2 C3 1.378(4) ?
C2 H2A 0.9300 ?
C3 C4 1.376(4) ?
C3 H3 0.9300 ?
C4 C5 1.372(4) ?
C4 H4 0.9300 ?
C5 C6 1.390(3) ?
C5 H5 0.9300 ?
C6 C7 1.472(3) yes
C7 C8 1.363(3) yes
C8 C9 1.453(3) yes
C8 C11 1.454(3) yes
C9 C10 1.522(4) yes
C10 H10A 0.9700 ?
C10 H10B 0.9700 ?
C12 C13 1.500(4) ?
C12 C14 1.509(4) ?
C12 H12 0.9800 ?
C13 H13A 0.9600 ?
C13 H13B 0.9600 ?
C13 H13C 0.9600 ?
C14 H14A 0.9600 ?
C14 H14B 0.9600 ?
C14 H14C 0.9600 ?
C15 H15A 0.9600 ?
C15 H15B 0.9600 ?
C15 H15C 0.9600 ?

loop_
_geom_hbond_atom_site_label_D
_geom_hbond_atom_site_label_H
_geom_hbond_atom_site_label_A
_geom_hbond_site_symmetry_A
_geom_hbond_distance_DH
_geom_hbond_distance_HA
_geom_hbond_distance_DA
_geom_hbond_angle_DHA
_geom_hbond_publ_flag
O2 H2 O4 . 0.82 1.81 2.555(3) 150 yes
C15 H15C O4 2_565 0.96 2.50 3.192(3) 129 yes
C10 H10A O2 3_555 0.97 2.56 3.271(3) 130 yes

loop_
_geom_torsion_atom_site_label_1
_geom_torsion_atom_site_label_2
_geom_torsion_atom_site_label_3
_geom_torsion_atom_site_label_4
_geom_torsion
_geom_torsion_publ_flag
C15 O1 C1 C2 -15.9(3) ?
C15 O1 C1 C6 167.0(2) ?
O1 C1 C2 C3 -177.3(2) ?
C6 C1 C2 C3 -0.3(4) ?
C1 C2 C3 C4 0.4(4) ?
C2 C3 C4 C5 0.5(4) ?
C3 C4 C5 C6 -1.7(4) ?
C4 C5 C6 C1 1.8(4) ?
C4 C5 C6 C7 179.9(2) ?
O1 C1 C6 C5 176.5(2) ?
C2 C1 C6 C5 -0.8(3) ?
O1 C1 C6 C7 -1.6(3) ?
C2 C1 C6 C7 -178.8(2) ?
C5 C6 C7 O2 -50.5(3) yes
C1 C6 C7 O2 127.5(2) yes
C5 C6 C7 C8 127.4(3) yes
C1 C6 C7 C8 -54.6(3) yes
O2 C7 C8 C9 172.5(3) yes
C6 C7 C8 C9 -5.3(4) yes
O2 C7 C8 C11 -1.9(3) yes
C6 C7 C8 C11 -179.7(2) ?
C7 C8 C9 O3 2.6(5) ?
C11 C8 C9 O3 177.5(3) yes
C7 C8 C9 C10 -175.7(2) yes
C11 C8 C9 C10 -0.8(3) ?
C11 N1 C10 C9 0.9(3) ?
C12 N1 C10 C9 178.3(2) yes
O3 C9 C10 N1 -178.5(2) yes
C8 C9 C10 N1 0.0(3) ?
C10 N1 C11 O4 178.5(2) ?
C12 N1 C11 O4 1.2(4) ?
C10 N1 C11 C8 -1.5(3) ?
C12 N1 C11 C8 -178.8(2) ?
C7 C8 C11 O4 -3.0(4) ?
C9 C8 C11 O4 -178.6(2) ?
C7 C8 C11 N1 177.0(2) ?
C9 C8 C11 N1 1.4(3) ?
C11 N1 C12 C13 -119.8(3) ?
C10 N1 C12 C13 63.2(4) ?
C11 N1 C12 C14 115.6(3) ?
C10 N1 C12 C14 -61.4(3) ?

loop_
_cod_related_entry_id
_cod_related_entry_database
_cod_related_entry_code
1 ChemSpider 30654738
